data_4104723
loop_
_publ_author_name
'Colin T. Carver'
'Diego Benitez'
'Kevin L. Miller'
'Bryan N. Williams'
'Ekaterina Tkatchouk'
'William A. Goddard'
'Paula L. Diaconescu'

_publ_section_title
;
 Reactions of Group III Biheterocyclic Complexes
;
_journal_name_full 'Journal of the American Chemical Society'
_journal_page_first 10269
_journal_page_last 10278
_journal_paper_doi 10.1021/ja902794w
_journal_volume 131
_journal_year 2009
_chemical_formula_moiety 'C43 H55 Fe N4 Sc Si2'
_chemical_formula_sum 'C43 H55 Fe N4 Sc Si2'
_chemical_formula_weight 784.90
_chemical_name_systematic
; 
 ? 
;
_space_group_IT_number 14
_symmetry_cell_setting monoclinic
_symmetry_space_group_name_Hall '-P 2ybc'
_symmetry_space_group_name_H-M 'P 1 21/c 1'
_atom_sites_solution_hydrogens geom
_atom_sites_solution_primary direct
_atom_sites_solution_secondary difmap
_audit_creation_method SHELXL-97
_cell_angle_alpha 90.00
_cell_angle_beta 109.108(2)
_cell_angle_gamma 90.00
_cell_formula_units_Z 4
_cell_length_a 16.782(3)
_cell_length_b 13.647(2)
_cell_length_c 18.368(3)
_cell_measurement_reflns_used 5199
_cell_measurement_temperature 100(2)
_cell_measurement_theta_max 26.96
_cell_measurement_theta_min 3.86
_cell_volume 3974.9(11)
_computing_cell_refinement 'Bruker APEX11'
_computing_data_collection 'Bruker APEX11'
_computing_data_reduction 'Bruker SAINT'
_computing_molecular_graphics 'Bruker SHELXTL'
_computing_publication_material 'Bruker SHELXTL'
_computing_structure_refinement 'SHELXL-97 (Sheldrick, 1997)'
_computing_structure_solution 'SHELXS-97 (Sheldrick, 1990)'
_diffrn_ambient_temperature 100(2)
_diffrn_measured_fraction_theta_full 0.995
_diffrn_measured_fraction_theta_max 0.990
_diffrn_measurement_device_type 'CCD area detector'
_diffrn_measurement_method 'phi and omega scans'
_diffrn_radiation_monochromator graphite
_diffrn_radiation_source 'fine-focus sealed tube'
_diffrn_radiation_type MoK\a
_diffrn_radiation_wavelength 0.71073
_diffrn_reflns_av_R_equivalents 0.0828
_diffrn_reflns_av_sigmaI/netI 0.0816
_diffrn_reflns_limit_h_max 22
_diffrn_reflns_limit_h_min -20
_diffrn_reflns_limit_k_max 17
_diffrn_reflns_limit_k_min -18
_diffrn_reflns_limit_l_max 24
_diffrn_reflns_limit_l_min -24
_diffrn_reflns_number 33061
_diffrn_reflns_theta_full 25.00
_diffrn_reflns_theta_max 28.04
_diffrn_reflns_theta_min 3.83
_exptl_absorpt_coefficient_mu 0.632
_exptl_absorpt_correction_T_max 0.8841
_exptl_absorpt_correction_T_min 0.8841
_exptl_absorpt_correction_type multi-scan
_exptl_absorpt_process_details 'Sadabs (Bruker)'
_exptl_crystal_colour 'dark green'
_exptl_crystal_density_diffrn 1.312
_exptl_crystal_description block
_exptl_crystal_F_000 1664
_exptl_crystal_size_max 0.20
_exptl_crystal_size_mid 0.20
_exptl_crystal_size_min 0.20
_refine_diff_density_max 0.423
_refine_diff_density_min -0.454
_refine_diff_density_rms 0.077
_refine_ls_extinction_method none
_refine_ls_goodness_of_fit_ref 1.012
_refine_ls_hydrogen_treatment constr
_refine_ls_matrix_type full
_refine_ls_number_parameters 460
_refine_ls_number_reflns 9528
_refine_ls_number_restraints 0
_refine_ls_restrained_S_all 1.012
_refine_ls_R_factor_all 0.0902
_refine_ls_R_factor_gt 0.0447
_refine_ls_shift/su_max 0.001
_refine_ls_shift/su_mean 0.000
_refine_ls_structure_factor_coef Fsqd
_refine_ls_weighting_details 'calc w=1/[\s^2^(Fo^2^)+(0.0538P)^2^+0.2768P] where P=(Fo^2^+2Fc^2^)/3'
_refine_ls_weighting_scheme calc
_refine_ls_wR_factor_gt 0.1019
_refine_ls_wR_factor_ref 0.1197
_reflns_number_gt 6056
_reflns_number_total 9528
_reflns_threshold_expression >2sigma(I)
_cod_data_source_file ja902794w_si_002_3.cif
_cod_data_source_block 7Sc-pyPh-iqn
_cod_original_cell_volume 3975.0(11)
_cod_database_code 4104723

loop_
_symmetry_equiv_pos_as_xyz
'x, y, z'
'-x, y+1/2, -z+1/2'
'-x, -y, -z'
'x, -y-1/2, z-1/2'

loop_
_atom_site_label
_atom_site_type_symbol
_atom_site_fract_x
_atom_site_fract_y
_atom_site_fract_z
_atom_site_U_iso_or_equiv
_atom_site_adp_type
_atom_site_occupancy
_atom_site_symmetry_multiplicity
_atom_site_calc_flag
_atom_site_refinement_flags
Fe1 Fe 0.36842(2) 0.65344(3) 0.33218(2) 0.01912(11) Uani 1 1 d .
Sc1 Sc 0.24234(3) 0.47261(3) 0.26808(3) 0.01688(12) Uani 1 1 d .
Si1 Si 0.27097(5) 0.50050(5) 0.08655(4) 0.01892(16) Uani 1 1 d .
Si2 Si 0.23396(5) 0.43217(5) 0.45349(4) 0.02154(17) Uani 1 1 d .
N1 N 0.28856(13) 0.51913(14) 0.18394(12) 0.0186(5) Uani 1 1 d .
N2 N 0.25621(13) 0.49844(15) 0.38220(12) 0.0184(5) Uani 1 1 d .
N3 N 0.12167(13) 0.40616(15) 0.20417(12) 0.0179(5) Uani 1 1 d .
N4 N 0.26795(13) 0.31254(15) 0.27069(12) 0.0184(5) Uani 1 1 d .
C1 C 0.05312(16) 0.45739(18) 0.15915(15) 0.0192(6) Uani 1 1 d .
C2 C -0.01832(17) 0.4134(2) 0.11144(15) 0.0227(6) Uani 1 1 d .
H2A H -0.0649 0.4514 0.0814 0.027 Uiso 1 1 calc R
C3 C -0.02090(17) 0.3102(2) 0.10807(15) 0.0236(6) Uani 1 1 d .
H3A H -0.0701 0.2779 0.0762 0.028 Uiso 1 1 calc R
C4 C 0.04682(16) 0.2568(2) 0.15036(15) 0.0224(6) Uani 1 1 d .
H4A H 0.0449 0.1873 0.1471 0.027 Uiso 1 1 calc R
C5 C 0.12106(16) 0.30413(18) 0.19975(14) 0.0180(5) Uani 1 1 d .
C6 C 0.19554(16) 0.25385(18) 0.23828(15) 0.0191(6) Uani 1 1 d .
C7 C 0.20389(16) 0.14928(18) 0.25583(15) 0.0183(5) Uani 1 1 d .
C8 C 0.28367(16) 0.10662(18) 0.27114(15) 0.0196(6) Uani 1 1 d .
C9 C 0.35320(18) 0.17191(19) 0.26544(18) 0.0275(7) Uani 1 1 d .
H9A H 0.4081 0.1453 0.2982 0.033 Uiso 1 1 calc R
H9B H 0.3531 0.1729 0.2115 0.033 Uiso 1 1 calc R
C10 C 0.34335(16) 0.27333(18) 0.29023(15) 0.0192(6) Uani 1 1 d .
C11 C 0.41950(17) 0.33163(19) 0.33206(16) 0.0245(6) Uani 1 1 d .
H11A H 0.4022 0.3964 0.3445 0.037 Uiso 1 1 calc R
H11B H 0.4551 0.3391 0.2995 0.037 Uiso 1 1 calc R
H11C H 0.4513 0.2977 0.3798 0.037 Uiso 1 1 calc R
C12 C 0.29578(18) 0.00753(19) 0.28813(16) 0.0241(6) Uani 1 1 d .
H12A H 0.3502 -0.0203 0.2980 0.029 Uiso 1 1 calc R
C13 C 0.23004(19) -0.0509(2) 0.29092(16) 0.0283(7) Uani 1 1 d .
H13A H 0.2381 -0.1193 0.2998 0.034 Uiso 1 1 calc R
C14 C 0.15165(19) -0.00867(19) 0.28060(16) 0.0266(6) Uani 1 1 d .
H14A H 0.1067 -0.0480 0.2848 0.032 Uiso 1 1 calc R
C15 C 0.13873(18) 0.08990(18) 0.26428(15) 0.0222(6) Uani 1 1 d .
H15A H 0.0853 0.1181 0.2587 0.027 Uiso 1 1 calc R
C16 C 0.05995(15) 0.56591(18) 0.16232(15) 0.0187(6) Uani 1 1 d .
C17 C 0.03380(17) 0.61959(19) 0.09406(16) 0.0230(6) Uani 1 1 d .
H17A H 0.0131 0.5863 0.0461 0.028 Uiso 1 1 calc R
C18 C 0.03758(17) 0.7212(2) 0.09525(16) 0.0266(6) Uani 1 1 d .
H18A H 0.0189 0.7571 0.0483 0.032 Uiso 1 1 calc R
C19 C 0.06844(17) 0.7703(2) 0.16460(17) 0.0280(7) Uani 1 1 d .
H19A H 0.0719 0.8398 0.1654 0.034 Uiso 1 1 calc R
C20 C 0.09411(17) 0.7184(2) 0.23251(16) 0.0252(6) Uani 1 1 d .
H20A H 0.1142 0.7523 0.2802 0.030 Uiso 1 1 calc R
C21 C 0.18922(18) 0.4030(2) 0.05169(16) 0.0262(6) Uani 1 1 d .
H21A H 0.1377 0.4227 0.0618 0.039 Uiso 1 1 calc R
H21B H 0.2103 0.3415 0.0788 0.039 Uiso 1 1 calc R
H21C H 0.1768 0.3935 -0.0038 0.039 Uiso 1 1 calc R
C22 C 0.09079(16) 0.61634(19) 0.23188(16) 0.0224(6) Uani 1 1 d .
H22A H 0.1096 0.5811 0.2790 0.027 Uiso 1 1 calc R
C23 C 0.34137(16) 0.59749(18) 0.22008(14) 0.0181(5) Uani 1 1 d .
C24 C 0.31770(17) 0.69904(19) 0.21925(15) 0.0214(6) Uani 1 1 d .
H24A H 0.2597 0.7262 0.1947 0.026 Uiso 1 1 calc R
C25 C 0.39056(18) 0.7540(2) 0.25886(16) 0.0264(6) Uani 1 1 d .
H25A H 0.3930 0.8266 0.2663 0.032 Uiso 1 1 calc R
C26 C 0.45972(18) 0.6881(2) 0.28635(17) 0.0254(6) Uani 1 1 d .
H26A H 0.5192 0.7064 0.3159 0.031 Uiso 1 1 calc R
C27 C 0.42956(16) 0.59208(19) 0.26363(15) 0.0215(6) Uani 1 1 d .
H27A H 0.4642 0.5308 0.2753 0.026 Uiso 1 1 calc R
C28 C 0.31103(17) 0.57943(19) 0.40175(14) 0.0198(6) Uani 1 1 d .
C29 C 0.28707(17) 0.68077(18) 0.39249(15) 0.0211(6) Uani 1 1 d .
H29A H 0.2281 0.7059 0.3699 0.025 Uiso 1 1 calc R
C30 C 0.36073(18) 0.7396(2) 0.42069(16) 0.0263(6) Uani 1 1 d .
H30A H 0.3626 0.8129 0.4223 0.032 Uiso 1 1 calc R
C31 C 0.43093(19) 0.6760(2) 0.44626(16) 0.0274(6) Uani 1 1 d .
H31A H 0.4912 0.6966 0.4691 0.033 Uiso 1 1 calc R
C32 C 0.40132(17) 0.5777(2) 0.43449(15) 0.0234(6) Uani 1 1 d .
H32A H 0.4373 0.5175 0.4470 0.028 Uiso 1 1 calc R
C33 C 0.23282(18) 0.6162(2) 0.03055(16) 0.0273(6) Uani 1 1 d .
H33A H 0.1818 0.6393 0.0401 0.041 Uiso 1 1 calc R
H33B H 0.2200 0.6032 -0.0246 0.041 Uiso 1 1 calc R
H33C H 0.2768 0.6665 0.0469 0.041 Uiso 1 1 calc R
C34 C 0.37001(18) 0.45969(19) 0.06606(15) 0.0233(6) Uani 1 1 d .
C35 C 0.41438(19) 0.3787(2) 0.12202(17) 0.0291(7) Uani 1 1 d .
H35A H 0.4651 0.3580 0.1109 0.044 Uiso 1 1 calc R
H35B H 0.3762 0.3227 0.1162 0.044 Uiso 1 1 calc R
H35C H 0.4303 0.4034 0.1750 0.044 Uiso 1 1 calc R
C36 C 0.3460(2) 0.4189(2) -0.01656(16) 0.0349(7) Uani 1 1 d .
H36A H 0.3971 0.3978 -0.0269 0.052 Uiso 1 1 calc R
H36B H 0.3176 0.4700 -0.0534 0.052 Uiso 1 1 calc R
H36C H 0.3080 0.3628 -0.0219 0.052 Uiso 1 1 calc R
C37 C 0.43216(19) 0.5449(2) 0.07454(18) 0.0320(7) Uani 1 1 d .
H37A H 0.4823 0.5216 0.0635 0.048 Uiso 1 1 calc R
H37B H 0.4488 0.5704 0.1273 0.048 Uiso 1 1 calc R
H37C H 0.4051 0.5971 0.0382 0.048 Uiso 1 1 calc R
C38 C 0.1781(2) 0.5079(2) 0.50911(17) 0.0320(7) Uani 1 1 d .
C39 C 0.1639(2) 0.3284(2) 0.40581(17) 0.0334(7) Uani 1 1 d .
H39A H 0.1919 0.2888 0.3769 0.050 Uiso 1 1 calc R
H39B H 0.1108 0.3544 0.3705 0.050 Uiso 1 1 calc R
H39C H 0.1521 0.2877 0.4450 0.050 Uiso 1 1 calc R
C40 C 0.3326(2) 0.3815(2) 0.52425(19) 0.0417(8) Uani 1 1 d .
H40A H 0.3627 0.3422 0.4969 0.062 Uiso 1 1 calc R
H40B H 0.3181 0.3402 0.5617 0.062 Uiso 1 1 calc R
H40C H 0.3688 0.4355 0.5512 0.062 Uiso 1 1 calc R
C43 C 0.2379(3) 0.5839(3) 0.5607(2) 0.0546(11) Uani 1 1 d .
H43A H 0.2076 0.6218 0.5887 0.082 Uiso 1 1 calc R
H43B H 0.2584 0.6282 0.5287 0.082 Uiso 1 1 calc R
H43C H 0.2858 0.5503 0.5976 0.082 Uiso 1 1 calc R
C44 C 0.1457(2) 0.4419(2) 0.56049(18) 0.0380(8) Uani 1 1 d .
H44A H 0.1170 0.4820 0.5887 0.057 Uiso 1 1 calc R
H44B H 0.1932 0.4075 0.5972 0.057 Uiso 1 1 calc R
H44C H 0.1059 0.3940 0.5285 0.057 Uiso 1 1 calc R
C45 C 0.1024(2) 0.5596(3) 0.4515(2) 0.0516(10) Uani 1 1 d .
H45A H 0.0730 0.5987 0.4795 0.077 Uiso 1 1 calc R
H45B H 0.0636 0.5105 0.4199 0.077 Uiso 1 1 calc R
H45C H 0.1221 0.6025 0.4181 0.077 Uiso 1 1 calc R

loop_
_atom_site_aniso_label
_atom_site_aniso_U_11
_atom_site_aniso_U_22
_atom_site_aniso_U_33
_atom_site_aniso_U_23
_atom_site_aniso_U_13
_atom_site_aniso_U_12
Fe1 0.0243(2) 0.01408(19) 0.0195(2) -0.00321(15) 0.00784(17) -0.00213(15)
Sc1 0.0235(3) 0.0117(2) 0.0161(3) -0.00027(19) 0.0074(2) -0.00145(19)
Si1 0.0254(4) 0.0153(4) 0.0168(4) 0.0002(3) 0.0079(3) -0.0008(3)
Si2 0.0305(4) 0.0162(4) 0.0194(4) 0.0025(3) 0.0103(3) 0.0025(3)
N1 0.0241(12) 0.0119(10) 0.0201(12) -0.0007(9) 0.0076(10) -0.0010(9)
N2 0.0258(12) 0.0151(11) 0.0141(11) -0.0014(9) 0.0061(10) -0.0018(9)
N3 0.0221(12) 0.0149(11) 0.0167(11) 0.0004(9) 0.0063(9) 0.0012(9)
N4 0.0236(12) 0.0144(11) 0.0172(11) 0.0016(9) 0.0066(10) 0.0001(9)
C1 0.0234(14) 0.0177(13) 0.0179(14) 0.0003(11) 0.0087(12) 0.0015(10)
C2 0.0241(15) 0.0247(15) 0.0183(14) 0.0012(11) 0.0056(12) 0.0035(11)
C3 0.0257(15) 0.0228(14) 0.0222(15) -0.0011(11) 0.0078(12) -0.0041(11)
C4 0.0268(15) 0.0182(14) 0.0234(15) -0.0008(11) 0.0099(12) -0.0029(11)
C5 0.0238(14) 0.0154(13) 0.0165(13) -0.0007(10) 0.0088(11) -0.0006(10)
C6 0.0242(14) 0.0147(13) 0.0187(14) -0.0005(10) 0.0073(12) -0.0009(10)
C7 0.0259(14) 0.0127(12) 0.0172(13) -0.0016(10) 0.0083(11) -0.0009(10)
C8 0.0267(15) 0.0159(13) 0.0177(14) -0.0014(11) 0.0096(12) -0.0005(11)
C9 0.0297(16) 0.0159(14) 0.0383(18) 0.0024(12) 0.0130(14) 0.0022(11)
C10 0.0240(14) 0.0156(13) 0.0190(14) 0.0023(10) 0.0085(12) 0.0000(10)
C11 0.0239(14) 0.0227(14) 0.0244(15) 0.0017(12) 0.0045(12) 0.0013(11)
C12 0.0322(16) 0.0151(13) 0.0229(15) -0.0015(11) 0.0061(13) 0.0035(11)
C13 0.0460(19) 0.0120(13) 0.0268(16) 0.0004(11) 0.0119(14) -0.0005(12)
C14 0.0401(17) 0.0185(14) 0.0238(15) -0.0017(11) 0.0142(14) -0.0080(12)
C15 0.0294(15) 0.0154(13) 0.0240(15) -0.0016(11) 0.0117(12) -0.0020(11)
C16 0.0171(13) 0.0169(13) 0.0232(14) 0.0002(11) 0.0082(12) 0.0045(10)
C17 0.0294(15) 0.0195(14) 0.0199(14) -0.0016(11) 0.0076(12) 0.0014(11)
C18 0.0307(16) 0.0216(15) 0.0255(16) 0.0084(12) 0.0067(13) 0.0050(12)
C19 0.0302(16) 0.0161(14) 0.0368(18) -0.0011(12) 0.0099(14) 0.0020(12)
C20 0.0284(15) 0.0205(14) 0.0242(15) -0.0022(12) 0.0052(13) 0.0026(11)
C21 0.0345(16) 0.0243(15) 0.0222(15) -0.0046(12) 0.0127(13) -0.0045(12)
C22 0.0239(14) 0.0213(14) 0.0213(14) 0.0014(11) 0.0063(12) 0.0034(11)
C23 0.0263(14) 0.0136(12) 0.0176(13) -0.0006(10) 0.0116(12) -0.0010(10)
C24 0.0275(15) 0.0180(14) 0.0208(14) -0.0003(11) 0.0106(12) -0.0001(11)
C25 0.0391(17) 0.0148(13) 0.0296(16) -0.0031(12) 0.0171(14) -0.0042(12)
C26 0.0242(15) 0.0242(14) 0.0311(16) -0.0082(12) 0.0132(13) -0.0076(11)
C27 0.0214(14) 0.0201(14) 0.0255(15) -0.0041(11) 0.0111(12) -0.0011(11)
C28 0.0275(15) 0.0170(13) 0.0151(13) -0.0025(10) 0.0073(12) 0.0009(11)
C29 0.0271(15) 0.0175(13) 0.0200(14) -0.0024(11) 0.0094(12) 0.0010(11)
C30 0.0381(17) 0.0191(14) 0.0240(15) -0.0092(12) 0.0132(13) -0.0079(12)
C31 0.0295(16) 0.0280(16) 0.0220(15) -0.0031(12) 0.0047(13) -0.0048(12)
C32 0.0255(15) 0.0234(14) 0.0176(14) 0.0011(11) 0.0018(12) 0.0014(11)
C33 0.0317(16) 0.0231(15) 0.0244(16) 0.0032(12) 0.0052(13) 0.0030(12)
C34 0.0324(16) 0.0222(14) 0.0178(14) 0.0016(11) 0.0118(12) 0.0011(12)
C35 0.0352(17) 0.0260(15) 0.0259(16) -0.0004(12) 0.0097(14) 0.0074(13)
C36 0.0384(18) 0.0470(19) 0.0232(16) -0.0028(14) 0.0153(14) 0.0056(15)
C37 0.0316(17) 0.0372(18) 0.0302(17) 0.0057(14) 0.0145(14) -0.0031(13)
C38 0.052(2) 0.0267(16) 0.0252(16) 0.0044(13) 0.0237(15) 0.0023(14)
C39 0.049(2) 0.0280(16) 0.0294(17) 0.0003(13) 0.0217(15) -0.0100(14)
C40 0.0399(19) 0.044(2) 0.039(2) 0.0213(16) 0.0097(16) 0.0074(16)
C43 0.098(3) 0.035(2) 0.047(2) -0.0175(17) 0.046(2) -0.018(2)
C44 0.056(2) 0.0359(18) 0.0312(18) 0.0056(14) 0.0270(16) -0.0002(16)
C45 0.072(3) 0.046(2) 0.054(2) 0.0198(18) 0.044(2) 0.0333(19)

loop_
_atom_type_symbol
_atom_type_description
_atom_type_scat_dispersion_real
_atom_type_scat_dispersion_imag
_atom_type_scat_source
C C 0.0033 0.0016 'International Tables Vol C Tables 4.2.6.8 and 6.1.1.4'
H H 0.0000 0.0000 'International Tables Vol C Tables 4.2.6.8 and 6.1.1.4'
N N 0.0061 0.0033 'International Tables Vol C Tables 4.2.6.8 and 6.1.1.4'
Si Si 0.0817 0.0704 'International Tables Vol C Tables 4.2.6.8 and 6.1.1.4'
Sc Sc 0.2519 0.3716 'International Tables Vol C Tables 4.2.6.8 and 6.1.1.4'
Fe Fe 0.3463 0.8444 'International Tables Vol C Tables 4.2.6.8 and 6.1.1.4'

loop_
_geom_angle_atom_site_label_1
_geom_angle_atom_site_label_2
_geom_angle_atom_site_label_3
_geom_angle
C26 Fe1 C31 100.77(12)
C26 Fe1 C25 40.94(11)
C31 Fe1 C25 115.71(11)
C26 Fe1 C30 116.62(11)
C31 Fe1 C30 40.55(11)
C25 Fe1 C30 102.15(11)
C26 Fe1 C27 40.69(10)
C31 Fe1 C27 120.13(12)
C25 Fe1 C27 68.44(11)
C30 Fe1 C27 154.12(11)
C26 Fe1 C29 154.95(11)
C31 Fe1 C29 68.11(11)
C25 Fe1 C29 122.05(11)
C30 Fe1 C29 40.60(10)
C27 Fe1 C29 164.14(10)
C26 Fe1 C32 118.86(12)
C31 Fe1 C32 40.68(10)
C25 Fe1 C32 152.78(11)
C30 Fe1 C32 68.31(11)
C27 Fe1 C32 108.54(11)
C29 Fe1 C32 68.00(11)
C26 Fe1 C24 68.41(11)
C31 Fe1 C24 153.22(11)
C25 Fe1 C24 40.36(10)
C30 Fe1 C24 120.87(11)
C27 Fe1 C24 68.27(11)
C29 Fe1 C24 111.04(11)
C32 Fe1 C24 165.82(11)
C26 Fe1 C28 157.70(11)
C31 Fe1 C28 68.28(11)
C25 Fe1 C28 161.20(11)
C30 Fe1 C28 68.35(11)
C27 Fe1 C28 126.98(10)
C29 Fe1 C28 40.45(10)
C32 Fe1 C28 40.47(10)
C24 Fe1 C28 129.64(11)
C26 Fe1 C23 68.21(10)
C31 Fe1 C23 159.45(11)
C25 Fe1 C23 67.99(10)
C30 Fe1 C23 159.79(11)
C27 Fe1 C23 40.47(10)
C29 Fe1 C23 128.74(10)
C32 Fe1 C23 128.33(10)
C24 Fe1 C23 40.45(10)
C28 Fe1 C23 115.31(10)
C26 Fe1 Sc1 121.52(8)
C31 Fe1 Sc1 123.28(8)
C25 Fe1 Sc1 121.01(8)
C30 Fe1 Sc1 121.86(8)
C27 Fe1 Sc1 82.12(7)
C29 Fe1 Sc1 82.12(7)
C32 Fe1 Sc1 84.05(8)
C24 Fe1 Sc1 81.83(7)
C28 Fe1 Sc1 58.26(7)
C23 Fe1 Sc1 57.10(7)
N1 Sc1 N2 140.44(9)
N1 Sc1 N3 103.76(8)
N2 Sc1 N3 113.25(8)
N1 Sc1 N4 101.71(8)
N2 Sc1 N4 100.91(8)
N3 Sc1 N4 75.03(8)
N1 Sc1 C23 30.37(8)
N2 Sc1 C23 110.16(8)
N3 Sc1 C23 130.15(8)
N4 Sc1 C23 119.21(8)
N1 Sc1 C28 110.91(8)
N2 Sc1 C28 29.64(8)
N3 Sc1 C28 137.96(8)
N4 Sc1 C28 118.54(8)
C23 Sc1 C28 80.56(8)
N1 Sc1 Fe1 70.80(6)
N2 Sc1 Fe1 69.79(6)
N3 Sc1 Fe1 154.40(6)
N4 Sc1 Fe1 130.33(6)
C23 Sc1 Fe1 40.43(5)
C28 Sc1 Fe1 40.16(6)
N1 Si1 C21 108.43(11)
N1 Si1 C33 110.73(12)
C21 Si1 C33 109.32(13)
N1 Si1 C34 112.46(11)
C21 Si1 C34 108.33(13)
C33 Si1 C34 107.50(13)
N2 Si2 C39 107.49(12)
N2 Si2 C40 110.97(13)
C39 Si2 C40 108.91(15)
N2 Si2 C38 112.89(11)
C39 Si2 C38 108.59(14)
C40 Si2 C38 107.92(15)
C23 N1 Si1 117.76(17)
C23 N1 Sc1 102.44(15)
Si1 N1 Sc1 139.11(12)
C28 N2 Si2 120.16(17)
C28 N2 Sc1 103.92(15)
Si2 N2 Sc1 134.39(12)
C1 N3 C5 119.1(2)
C1 N3 Sc1 124.21(16)
C5 N3 Sc1 115.78(16)
C10 N4 C6 120.2(2)
C10 N4 Sc1 124.70(17)
C6 N4 Sc1 114.46(16)
N3 C1 C2 123.3(2)
N3 C1 C16 116.5(2)
C2 C1 C16 120.2(2)
C1 C2 C3 118.3(2)
C1 C2 H2A 120.9
C3 C2 H2A 120.9
C4 C3 C2 120.2(3)
C4 C3 H3A 119.9
C2 C3 H3A 119.9
C3 C4 C5 120.7(2)
C3 C4 H4A 119.6
C5 C4 H4A 119.6
N3 C5 C6 118.2(2)
N3 C5 C4 118.4(2)
C6 C5 C4 123.2(2)
C5 C6 N4 116.0(2)
C5 C6 C7 126.6(2)
N4 C6 C7 117.0(2)
C8 C7 C15 117.6(2)
C8 C7 C6 117.8(2)
C15 C7 C6 124.4(2)
C12 C8 C7 120.6(2)
C12 C8 C9 122.3(2)
C7 C8 C9 117.0(2)
C10 C9 C8 111.5(2)
C10 C9 H9A 109.3
C8 C9 H9A 109.3
C10 C9 H9B 109.3
C8 C9 H9B 109.3
H9A C9 H9B 108.0
N4 C10 C9 119.4(2)
N4 C10 C11 120.8(2)
C9 C10 C11 119.6(2)
C10 C11 H11A 109.5
C10 C11 H11B 109.5
H11A C11 H11B 109.5
C10 C11 H11C 109.5
H11A C11 H11C 109.5
H11B C11 H11C 109.5
C13 C12 C8 120.9(3)
C13 C12 H12A 119.6
C8 C12 H12A 119.6
C12 C13 C14 119.3(3)
C12 C13 H13A 120.4
C14 C13 H13A 120.4
C15 C14 C13 120.5(3)
C15 C14 H14A 119.7
C13 C14 H14A 119.7
C14 C15 C7 120.8(3)
C14 C15 H15A 119.6
C7 C15 H15A 119.6
C22 C16 C17 118.6(2)
C22 C16 C1 122.0(2)
C17 C16 C1 119.4(2)
C18 C17 C16 120.8(3)
C18 C17 H17A 119.6
C16 C17 H17A 119.6
C19 C18 C17 120.0(3)
C19 C18 H18A 120.0
C17 C18 H18A 120.0
C20 C19 C18 119.9(3)
C20 C19 H19A 120.0
C18 C19 H19A 120.0
C19 C20 C22 120.5(3)
C19 C20 H20A 119.8
C22 C20 H20A 119.8
Si1 C21 H21A 109.5
Si1 C21 H21B 109.5
H21A C21 H21B 109.5
Si1 C21 H21C 109.5
H21A C21 H21C 109.5
H21B C21 H21C 109.5
C16 C22 C20 120.2(2)
C16 C22 H22A 119.9
C20 C22 H22A 119.9
N1 C23 C27 126.8(2)
N1 C23 C24 126.6(2)
C27 C23 C24 106.6(2)
N1 C23 Fe1 129.66(18)
C27 C23 Fe1 67.67(14)
C24 C23 Fe1 68.36(14)
N1 C23 Sc1 47.19(12)
C27 C23 Sc1 114.51(17)
C24 C23 Sc1 114.23(17)
Fe1 C23 Sc1 82.47(8)
C25 C24 C23 108.4(2)
C25 C24 Fe1 68.92(16)
C23 C24 Fe1 71.19(15)
C25 C24 H24A 125.8
C23 C24 H24A 125.8
Fe1 C24 H24A 125.8
C24 C25 C26 108.3(2)
C24 C25 Fe1 70.72(15)
C26 C25 Fe1 69.19(15)
C24 C25 H25A 125.8
C26 C25 H25A 125.8
Fe1 C25 H25A 125.8
C27 C26 C25 108.0(2)
C27 C26 Fe1 70.22(15)
C25 C26 Fe1 69.87(15)
C27 C26 H26A 126.0
C25 C26 H26A 126.0
Fe1 C26 H26A 126.0
C26 C27 C23 108.7(2)
C26 C27 Fe1 69.09(15)
C23 C27 Fe1 71.85(15)
C26 C27 H27A 125.7
C23 C27 H27A 125.7
Fe1 C27 H27A 125.7
N2 C28 C29 126.3(2)
N2 C28 C32 127.3(2)
C29 C28 C32 106.4(2)
N2 C28 Fe1 128.01(17)
C29 C28 Fe1 68.27(15)
C32 C28 Fe1 68.31(15)
N2 C28 Sc1 46.44(11)
C29 C28 Sc1 112.59(17)
C32 C28 Sc1 116.09(17)
Fe1 C28 Sc1 81.58(8)
C30 C29 C28 109.0(2)
C30 C29 Fe1 69.34(15)
C28 C29 Fe1 71.27(15)
C30 C29 H29A 125.5
C28 C29 H29A 125.5
Fe1 C29 H29A 125.5
C31 C30 C29 107.7(2)
C31 C30 Fe1 69.41(16)
C29 C30 Fe1 70.06(15)
C31 C30 H30A 126.1
C29 C30 H30A 126.1
Fe1 C30 H30A 126.1
C30 C31 C32 108.5(2)
C30 C31 Fe1 70.04(16)
C32 C31 Fe1 70.39(15)
C30 C31 H31A 125.8
C32 C31 H31A 125.8
Fe1 C31 H31A 125.8
C31 C32 C28 108.4(2)
C31 C32 Fe1 68.94(16)
C28 C32 Fe1 71.22(15)
C31 C32 H32A 125.8
C28 C32 H32A 125.8
Fe1 C32 H32A 125.8
Si1 C33 H33A 109.5
Si1 C33 H33B 109.5
H33A C33 H33B 109.5
Si1 C33 H33C 109.5
H33A C33 H33C 109.5
H33B C33 H33C 109.5
C35 C34 C37 108.3(2)
C35 C34 C36 108.3(2)
C37 C34 C36 108.9(2)
C35 C34 Si1 110.09(19)
C37 C34 Si1 111.50(19)
C36 C34 Si1 109.66(19)
C34 C35 H35A 109.5
C34 C35 H35B 109.5
H35A C35 H35B 109.5
C34 C35 H35C 109.5
H35A C35 H35C 109.5
H35B C35 H35C 109.5
C34 C36 H36A 109.5
C34 C36 H36B 109.5
H36A C36 H36B 109.5
C34 C36 H36C 109.5
H36A C36 H36C 109.5
H36B C36 H36C 109.5
C34 C37 H37A 109.5
C34 C37 H37B 109.5
H37A C37 H37B 109.5
C34 C37 H37C 109.5
H37A C37 H37C 109.5
H37B C37 H37C 109.5
C44 C38 C45 108.4(3)
C44 C38 C43 108.0(3)
C45 C38 C43 110.0(3)
C44 C38 Si2 110.5(2)
C45 C38 Si2 108.8(2)
C43 C38 Si2 111.2(2)
Si2 C39 H39A 109.5
Si2 C39 H39B 109.5
H39A C39 H39B 109.5
Si2 C39 H39C 109.5
H39A C39 H39C 109.5
H39B C39 H39C 109.5
Si2 C40 H40A 109.5
Si2 C40 H40B 109.5
H40A C40 H40B 109.5
Si2 C40 H40C 109.5
H40A C40 H40C 109.5
H40B C40 H40C 109.5
C38 C43 H43A 109.5
C38 C43 H43B 109.5
H43A C43 H43B 109.5
C38 C43 H43C 109.5
H43A C43 H43C 109.5
H43B C43 H43C 109.5
C38 C44 H44A 109.5
C38 C44 H44B 109.5
H44A C44 H44B 109.5
C38 C44 H44C 109.5
H44A C44 H44C 109.5
H44B C44 H44C 109.5
C38 C45 H45A 109.5
C38 C45 H45B 109.5
H45A C45 H45B 109.5
C38 C45 H45C 109.5
H45A C45 H45C 109.5
H45B C45 H45C 109.5

loop_
_geom_bond_atom_site_label_1
_geom_bond_atom_site_label_2
_geom_bond_distance
Fe1 C26 2.031(3)
Fe1 C31 2.036(3)
Fe1 C25 2.040(3)
Fe1 C30 2.045(3)
Fe1 C27 2.046(3)
Fe1 C29 2.054(3)
Fe1 C32 2.056(3)
Fe1 C24 2.064(3)
Fe1 C28 2.094(3)
Fe1 C23 2.102(3)
Fe1 Sc1 3.2128(7)
Sc1 N1 2.044(2)
Sc1 N2 2.062(2)
Sc1 N3 2.178(2)
Sc1 N4 2.224(2)
Sc1 C23 2.721(3)
Sc1 C28 2.762(3)
Si1 N1 1.734(2)
Si1 C21 1.868(3)
Si1 C33 1.879(3)
Si1 C34 1.904(3)
Si2 N2 1.730(2)
Si2 C39 1.866(3)
Si2 C40 1.871(3)
Si2 C38 1.902(3)
N1 C23 1.409(3)
N2 C28 1.407(3)
N3 C1 1.369(3)
N3 C5 1.395(3)
N4 C10 1.311(3)
N4 C6 1.414(3)
C1 C2 1.371(4)
C1 C16 1.485(3)
C2 C3 1.409(4)
C2 H2A 0.9500
C3 C4 1.360(4)
C3 H3A 0.9500
C4 C5 1.432(3)
C4 H4A 0.9500
C5 C6 1.398(3)
C6 C7 1.460(3)
C7 C8 1.402(4)
C7 C15 1.410(3)
C8 C12 1.388(3)
C8 C9 1.499(4)
C9 C10 1.483(4)
C9 H9A 0.9900
C9 H9B 0.9900
C10 C11 1.488(4)
C11 H11A 0.9800
C11 H11B 0.9800
C11 H11C 0.9800
C12 C13 1.376(4)
C12 H12A 0.9500
C13 C14 1.391(4)
C13 H13A 0.9500
C14 C15 1.380(4)
C14 H14A 0.9500
C15 H15A 0.9500
C16 C22 1.393(4)
C16 C17 1.393(4)
C17 C18 1.389(4)
C17 H17A 0.9500
C18 C19 1.381(4)
C18 H18A 0.9500
C19 C20 1.375(4)
C19 H19A 0.9500
C20 C22 1.394(4)
C20 H20A 0.9500
C21 H21A 0.9800
C21 H21B 0.9800
C21 H21C 0.9800
C22 H22A 0.9500
C23 C27 1.436(4)
C23 C24 1.440(3)
C24 C25 1.416(4)
C24 H24A 1.0000
C25 C26 1.424(4)
C25 H25A 1.0000
C26 C27 1.417(4)
C26 H26A 1.0000
C27 H27A 1.0000
C28 C29 1.435(3)
C28 C32 1.436(4)
C29 C30 1.422(4)
C29 H29A 1.0000
C30 C31 1.414(4)
C30 H30A 1.0000
C31 C32 1.422(4)
C31 H31A 1.0000
C32 H32A 1.0000
C33 H33A 0.9800
C33 H33B 0.9800
C33 H33C 0.9800
C34 C35 1.527(4)
C34 C37 1.535(4)
C34 C36 1.541(4)
C35 H35A 0.9800
C35 H35B 0.9800
C35 H35C 0.9800
C36 H36A 0.9800
C36 H36B 0.9800
C36 H36C 0.9800
C37 H37A 0.9800
C37 H37B 0.9800
C37 H37C 0.9800
C38 C44 1.528(4)
C38 C45 1.534(4)
C38 C43 1.535(4)
C39 H39A 0.9800
C39 H39B 0.9800
C39 H39C 0.9800
C40 H40A 0.9800
C40 H40B 0.9800
C40 H40C 0.9800
C43 H43A 0.9800
C43 H43B 0.9800
C43 H43C 0.9800
C44 H44A 0.9800
C44 H44B 0.9800
C44 H44C 0.9800
C45 H45A 0.9800
C45 H45B 0.9800
C45 H45C 0.9800
